data_7158827
loop_
_publ_author_name
'Chen, Lianmei'
'Zhou, Chuang'
'Li, Jing'
'Li, Jun'
'Guo, Xiaoqiang'
'Kang, Tai-Ran'

_publ_section_title
;
 Copper-catalyzed reactions of \a,\b-unsaturated N-tosylhydrazones with
 diaryliodonium salts to construct N-arylpyrazoles and diaryl sulfones
;
_journal_name_full 'Organic &amp; Biomolecular Chemistry'
_journal_paper_doi 10.1039/D2OB01338J
_journal_year 2022
_chemical_formula_moiety 'C15 H11 Br N2'
_chemical_formula_sum 'C15 H11 Br N2'
_chemical_formula_weight 299.17
_space_group_crystal_system orthorhombic
_space_group_IT_number 19
_space_group_name_Hall 'P 2ac 2ab'
_space_group_name_H-M_alt 'P 21 21 21'
_atom_sites_solution_hydrogens geom
_atom_sites_solution_primary direct
_audit_creation_date 2019-01-21
_audit_creation_method
;
Olex2 1.2
(compiled 2016.02.19 svn.r3266 for OlexSys, GUI svn.r5155)
;
_audit_update_record
;
2019-02-25 deposited with the CCDC.	2022-08-17 downloaded from the CCDC.
;
_cell_angle_alpha 90
_cell_angle_beta 90
_cell_angle_gamma 90
_cell_formula_units_Z 4
_cell_length_a 5.5406(3)
_cell_length_b 8.3315(5)
_cell_length_c 27.8631(12)
_cell_measurement_reflns_used 2560
_cell_measurement_temperature 292.95(10)
_cell_measurement_theta_max 71.3670
_cell_measurement_theta_min 4.7620
_cell_volume 1286.20(12)
_computing_cell_refinement 'CrysAlisPro 1.171.38.46 (Rigaku OD, 2015)'
_computing_data_collection 'CrysAlisPro 1.171.38.46 (Rigaku OD, 2015)'
_computing_data_reduction 'CrysAlisPro 1.171.38.46 (Rigaku OD, 2015)'
_computing_molecular_graphics 'Olex2 (Dolomanov et al., 2009)'
_computing_publication_material 'Olex2 (Dolomanov et al., 2009)'
_computing_structure_refinement 'ShelXL (Sheldrick, 2015)'
_computing_structure_solution 'ShelXS (Sheldrick, 2008)'
_diffrn_ambient_environment air
_diffrn_ambient_temperature 292.95(10)
_diffrn_detector 'CCD plate'
_diffrn_detector_area_resol_mean 15.9595
_diffrn_detector_type EosS2
_diffrn_measured_fraction_theta_full 0.999
_diffrn_measured_fraction_theta_max 0.991
_diffrn_measurement_details
;
List of Runs (angles in degrees, time in seconds):

  # Type    Start    End  Width  t~exp~   \w     \q     \k     \f   Frames
#--------------------------------------------------------------------------
  1  \w   -105.00 -17.00   1.00    1.00    --  -35.92 -38.00 150.00   88
  2  \w    -55.00  33.00   1.00    1.00    --  -35.92  38.00 -90.00   88
  3  \w    -33.00 105.00   1.00    1.00    --   35.92   0.00 150.00  138
  4  \w     25.00  91.00   1.00    1.00    --   35.92-127.00 -14.00   66
  5  \w    -31.00  53.00   1.00    1.00    --   35.92 -57.00  30.00   84
  6  \w     39.00 115.00   1.00    1.00    --  108.71-111.00  30.00   76
  7  \w    100.00 178.00   1.00    1.00    --  108.71 111.00 150.00   78
  8  \w     87.00 178.00   1.00    1.00    --  108.71  30.00-120.00   91
  9  \w    100.00 178.00   1.00    1.00    --  108.71 111.00 -30.00   78
 10  \w     39.00 130.00   1.00    1.00    --  108.71 -30.00-120.00   91
 11  \w    100.00 178.00   1.00    1.00    --  108.71 111.00-120.00   78
 12  \w     39.00 109.00   1.00    1.00    --  108.71 -94.00-180.00   70
 13  \w     39.00 109.00   1.00    1.00    --  108.71 -94.00 150.00   70
 14  \w     39.00 109.00   1.00    1.00    --  108.71 -94.00  60.00   70
 15  \w   -103.00 -19.00   1.00    1.00    --  -35.92 -57.00 -60.00   84
 16  \w    -31.00  51.00   1.00    1.00    --   35.92 -57.00 120.00   82
;
_diffrn_measurement_device 'four-circle diffractometer'
_diffrn_measurement_device_type 'New Gemini, Dual, Cu at zero, EosS2'
_diffrn_measurement_method '\w scans'
_diffrn_orient_matrix_type 'CrysAlisPro convention (1999,Acta A55,543-557)'
_diffrn_orient_matrix_UB_11 0.0301740000
_diffrn_orient_matrix_UB_12 -0.0699766000
_diffrn_orient_matrix_UB_13 -0.0508318000
_diffrn_orient_matrix_UB_21 -0.0382502000
_diffrn_orient_matrix_UB_22 0.1682479000
_diffrn_orient_matrix_UB_23 -0.0216297000
_diffrn_orient_matrix_UB_31 0.2737620000
_diffrn_orient_matrix_UB_32 0.0311128000
_diffrn_orient_matrix_UB_33 0.0025870000
_diffrn_radiation_monochromator graphite
_diffrn_radiation_probe x-ray
_diffrn_radiation_type CuK\a
_diffrn_radiation_wavelength 1.54184
_diffrn_reflns_av_R_equivalents 0.0656
_diffrn_reflns_av_unetI/netI 0.0467
_diffrn_reflns_Laue_measured_fraction_full 0.999
_diffrn_reflns_Laue_measured_fraction_max 0.991
_diffrn_reflns_limit_h_max 6
_diffrn_reflns_limit_h_min -4
_diffrn_reflns_limit_k_max 10
_diffrn_reflns_limit_k_min -9
_diffrn_reflns_limit_l_max 34
_diffrn_reflns_limit_l_min -34
_diffrn_reflns_number 7593
_diffrn_reflns_point_group_measured_fraction_full 0.970
_diffrn_reflns_point_group_measured_fraction_max 0.953
_diffrn_reflns_theta_full 67.684
_diffrn_reflns_theta_max 72.852
_diffrn_reflns_theta_min 5.542
_diffrn_source 'fine-focus sealed X-ray tube'
_diffrn_source_type 'Enhance (Cu) X-ray Source'
_exptl_absorpt_coefficient_mu 4.199
_exptl_absorpt_correction_T_max 1.00000
_exptl_absorpt_correction_T_min 0.09768
_exptl_absorpt_correction_type multi-scan
_exptl_absorpt_process_details
;
CrysAlisPro 1.171.38.46 (Rigaku Oxford Diffraction, 2015)
Empirical absorption correction using spherical harmonics,
 implemented in SCALE3 ABSPACK scaling algorithm.
;
_exptl_crystal_colour 'clear light colourless'
_exptl_crystal_colour_lustre clear
_exptl_crystal_colour_modifier light
_exptl_crystal_colour_primary colourless
_exptl_crystal_density_diffrn 1.545
_exptl_crystal_description plate
_exptl_crystal_F_000 600
_exptl_crystal_size_max 0.7
_exptl_crystal_size_mid 0.6
_exptl_crystal_size_min 0.1
_refine_diff_density_max 1.175
_refine_diff_density_min -1.178
_refine_diff_density_rms 0.121
_refine_ls_abs_structure_details
;
 Flack x determined using 528 quotients [(I+)-(I-)]/[(I+)+(I-)]
 (Parsons, Flack and Wagner, Acta Cryst. B69 (2013) 249-259).
;
_refine_ls_abs_structure_Flack -0.01(4)
_refine_ls_extinction_method none
_refine_ls_goodness_of_fit_ref 1.083
_refine_ls_hydrogen_treatment constr
_refine_ls_matrix_type full
_refine_ls_number_parameters 163
_refine_ls_number_reflns 2447
_refine_ls_number_restraints 0
_refine_ls_restrained_S_all 1.083
_refine_ls_R_factor_all 0.0917
_refine_ls_R_factor_gt 0.0804
_refine_ls_shift/su_max 0.000
_refine_ls_shift/su_mean 0.000
_refine_ls_structure_factor_coef Fsqd
_refine_ls_weighting_details 'w=1/[\s^2^(Fo^2^)+(0.1739P)^2^+0.1783P] where P=(Fo^2^+2Fc^2^)/3'
_refine_ls_weighting_scheme calc
_refine_ls_wR_factor_gt 0.2372
_refine_ls_wR_factor_ref 0.2596
_reflns_Friedel_coverage 0.612
_reflns_Friedel_fraction_full 0.927
_reflns_Friedel_fraction_max 0.898
_reflns_number_gt 1958
_reflns_number_total 2447
_reflns_threshold_expression 'I > 2\s(I)'
_cod_data_source_file d2ob01338j2.cif
_cod_data_source_block ktr-3i
_cod_original_cell_volume 1286.21(12)
_cod_database_code 7158827
_shelx_space_group_comment
;
The symmetry employed for this shelxl refinement is uniquely defined
by the following loop, which should always be used as a source of
symmetry information in preference to the above space-group names.
They are only intended as comments.
;
_reflns_odcompleteness_completeness 99.86
_reflns_odcompleteness_iscentric 1
_reflns_odcompleteness_theta 66.97
_olex2_refinement_description
;
1. Fixed Uiso
 At 1.2 times of:
  All C(H) groups
2.a Aromatic/amide H refined with riding coordinates:
 C7AA(H7AA), C8(H8), C4AA(H4AA), C2AA(H2AA), C6AA(H6AA), C1(H1), C2(H2),
 C3(H3), C4(H4), C5(H5), C6(H6)
;
_shelx_shelxl_version_number 2014/7
_olex2_date_sample_data_collection 2019-01-15
_olex2_submission_special_instructions 'No special instructions were received'
_oxdiff_exptl_absorpt_empirical_details
;
Empirical correction (ABSPACK) includes:
- Absorption correction using spherical harmonics
- Frame scaling
- Detector area scaling
;
_oxdiff_exptl_absorpt_empirical_full_max 5.387
_oxdiff_exptl_absorpt_empirical_full_min 0.445

loop_
_space_group_symop_operation_xyz
'x, y, z'
'-x+1/2, -y, z+1/2'
'x+1/2, -y+1/2, -z'
'-x, y+1/2, -z+1/2'

loop_
_atom_site_label
_atom_site_type_symbol
_atom_site_fract_x
_atom_site_fract_y
_atom_site_fract_z
_atom_site_U_iso_or_equiv
_atom_site_adp_type
_atom_site_occupancy
_atom_site_site_symmetry_order
_atom_site_calc_flag
_atom_site_refinement_flags_posn
_atom_site_refinement_flags_adp
_atom_site_refinement_flags_occupancy
_atom_site_disorder_assembly
_atom_site_disorder_group
Br1 Br 0.4864(3) 0.88493(16) 0.23855(4) 0.0967(6) Uani 1 1 d . . . . .
N0AA N 0.4823(11) 0.5200(8) -0.0032(2) 0.0531(14) Uani 1 1 d . . . . .
C5AA C 0.4528(15) 0.5945(9) 0.0702(3) 0.0562(18) Uani 1 1 d . . . . .
C7AA C 0.6933(14) 0.5958(11) 0.0069(3) 0.062(2) Uani 1 1 d . . . . .
H7AA H 0.8209 0.6138 -0.0141 0.074 Uiso 1 1 calc R . . . .
C8 C 0.6813(14) 0.6406(12) 0.0540(3) 0.059(2) Uani 1 1 d . . . . .
H8 H 0.8011 0.6915 0.0718 0.070 Uiso 1 1 calc R . . . .
N10 N 0.3340(12) 0.5176(9) 0.0349(2) 0.0572(16) Uani 1 1 d . . . . .
C3AA C 0.3471(13) 0.6124(10) 0.1175(3) 0.0547(17) Uani 1 1 d . . . . .
C4AA C 0.5332(19) 0.4920(13) -0.0893(3) 0.071(2) Uani 1 1 d . . . . .
H4AA H 0.6719 0.5547 -0.0882 0.086 Uiso 1 1 calc R . . . .
C2AA C 0.449(2) 0.4323(13) -0.1333(3) 0.079(3) Uani 1 1 d . . . . .
H2AA H 0.5348 0.4537 -0.1613 0.095 Uiso 1 1 calc R . . . .
C6AA C 0.4469(16) 0.7212(9) 0.1503(3) 0.0595(18) Uani 1 1 d . . . . .
H6AA H 0.5835 0.7803 0.1423 0.071 Uiso 1 1 calc R . . . .
C1AA C 0.4081(15) 0.4570(9) -0.0477(3) 0.0556(17) Uani 1 1 d . . . . .
C1 C 0.0378(18) 0.5508(14) 0.1752(4) 0.077(3) Uani 1 1 d . . . . .
H1 H -0.1008 0.4943 0.1835 0.092 Uiso 1 1 calc R . . . .
C2 C 0.2033(18) 0.3625(11) -0.0498(4) 0.066(2) Uani 1 1 d . . . . .
H2 H 0.1189 0.3372 -0.0220 0.079 Uiso 1 1 calc R . . . .
C3 C 0.124(2) 0.3052(12) -0.0945(4) 0.077(3) Uani 1 1 d . . . . .
H3 H -0.0120 0.2403 -0.0958 0.093 Uiso 1 1 calc R . . . .
C4 C 0.240(2) 0.3419(12) -0.1354(4) 0.081(3) Uani 1 1 d . . . . .
H4 H 0.1809 0.3067 -0.1648 0.097 Uiso 1 1 calc R . . . .
C5 C 0.1418(16) 0.5266(12) 0.1308(3) 0.065(2) Uani 1 1 d . . . . .
H5 H 0.0747 0.4527 0.1097 0.079 Uiso 1 1 calc R . . . .
C6 C 0.1379(16) 0.6584(14) 0.2076(3) 0.072(2) Uani 1 1 d . . . . .
H6 H 0.0690 0.6752 0.2376 0.087 Uiso 1 1 calc R . . . .
C7 C 0.3411(19) 0.7389(12) 0.1938(3) 0.069(2) Uani 1 1 d . . . . .

loop_
_atom_site_aniso_label
_atom_site_aniso_U_11
_atom_site_aniso_U_22
_atom_site_aniso_U_33
_atom_site_aniso_U_23
_atom_site_aniso_U_13
_atom_site_aniso_U_12
Br1 0.1261(12) 0.0983(11) 0.0659(7) -0.0179(5) 0.0166(8) -0.0231(8)
N0AA 0.053(3) 0.050(3) 0.057(3) 0.004(3) -0.001(3) -0.001(3)
C5AA 0.063(4) 0.048(4) 0.057(4) 0.010(3) -0.008(3) -0.001(4)
C7AA 0.055(4) 0.060(5) 0.069(5) 0.012(4) 0.000(3) -0.009(4)
C8 0.045(3) 0.069(5) 0.062(4) 0.012(4) -0.003(3) -0.007(4)
N10 0.054(3) 0.060(4) 0.057(3) 0.006(3) 0.000(3) -0.006(3)
C3AA 0.051(4) 0.054(4) 0.060(4) 0.010(4) -0.002(3) 0.003(4)
C4AA 0.077(6) 0.072(5) 0.065(4) 0.002(4) 0.010(4) -0.010(5)
C2AA 0.100(7) 0.079(6) 0.058(4) -0.003(5) 0.007(5) 0.000(6)
C6AA 0.063(4) 0.049(4) 0.066(4) 0.005(4) 0.000(3) -0.006(4)
C1AA 0.064(4) 0.041(3) 0.062(4) 0.001(3) -0.002(3) 0.007(3)
C1 0.068(5) 0.088(6) 0.076(5) 0.019(5) -0.001(4) -0.014(5)
C2 0.081(5) 0.045(4) 0.071(5) 0.003(4) 0.001(4) -0.011(4)
C3 0.087(7) 0.056(5) 0.089(7) 0.003(5) -0.015(5) -0.008(5)
C4 0.120(9) 0.059(5) 0.065(5) -0.011(5) -0.012(5) 0.009(6)
C5 0.061(5) 0.073(6) 0.063(5) 0.012(5) -0.005(4) -0.006(4)
C6 0.067(5) 0.091(7) 0.059(4) 0.012(5) 0.009(4) 0.007(5)
C7 0.075(6) 0.075(6) 0.058(4) 0.013(4) -0.012(4) 0.004(5)

loop_
_atom_type_symbol
_atom_type_description
_atom_type_scat_dispersion_real
_atom_type_scat_dispersion_imag
_atom_type_scat_source
C C 0.0181 0.0091 'International Tables Vol C Tables 4.2.6.8 and 6.1.1.4'
H H 0.0000 0.0000 'International Tables Vol C Tables 4.2.6.8 and 6.1.1.4'
Br Br -0.6763 1.2805 'International Tables Vol C Tables 4.2.6.8 and 6.1.1.4'
N N 0.0311 0.0180 'International Tables Vol C Tables 4.2.6.8 and 6.1.1.4'

loop_
_geom_angle_atom_site_label_1
_geom_angle_atom_site_label_2
_geom_angle_atom_site_label_3
_geom_angle
_geom_angle_site_symmetry_1
_geom_angle_site_symmetry_3
_geom_angle_publ_flag
C7AA N0AA C1AA 127.4(7) . . ?
N10 N0AA C7AA 111.7(7) . . ?
N10 N0AA C1AA 120.8(6) . . ?
C8 C5AA C3AA 129.0(8) . . ?
N10 C5AA C8 109.8(8) . . ?
N10 C5AA C3AA 121.1(7) . . ?
N0AA C7AA C8 106.6(7) . . ?
C7AA C8 C5AA 106.2(8) . . ?
N0AA N10 C5AA 105.7(6) . . ?
C6AA C3AA C5AA 120.0(7) . . ?
C5 C3AA C5AA 121.2(8) . . ?
C5 C3AA C6AA 118.8(8) . . ?
C1AA C4AA C2AA 119.5(9) . . ?
C4 C2AA C4AA 120.5(9) . . ?
C7 C6AA C3AA 118.9(8) . . ?
C4AA C1AA N0AA 120.9(8) . . ?
C4AA C1AA C2 119.7(9) . . ?
C2 C1AA N0AA 119.3(8) . . ?
C5 C1 C6 120.7(9) . . ?
C1AA C2 C3 119.2(9) . . ?
C4 C3 C2 121.7(10) . . ?
C3 C4 C2AA 119.2(9) . . ?
C1 C5 C3AA 120.3(9) . . ?
C7 C6 C1 117.6(9) . . ?
C6AA C7 Br1 118.0(8) . . ?
C6AA C7 C6 123.7(9) . . ?
C6 C7 Br1 118.3(7) . . ?

loop_
_geom_bond_atom_site_label_1
_geom_bond_atom_site_label_2
_geom_bond_distance
_geom_bond_site_symmetry_2
_geom_bond_publ_flag
Br1 C7 1.919(10) . ?
N0AA C7AA 1.358(10) . ?
N0AA N10 1.343(9) . ?
N0AA C1AA 1.407(10) . ?
C5AA C8 1.398(11) . ?
C5AA N10 1.346(11) . ?
C5AA C3AA 1.451(12) . ?
C7AA C8 1.366(13) . ?
C3AA C6AA 1.399(12) . ?
C3AA C5 1.394(12) . ?
C4AA C2AA 1.402(14) . ?
C4AA C1AA 1.382(12) . ?
C2AA C4 1.382(15) . ?
C6AA C7 1.356(12) . ?
C1AA C2 1.383(13) . ?
C1 C5 1.380(13) . ?
C1 C6 1.388(15) . ?
C2 C3 1.402(15) . ?
C3 C4 1.345(15) . ?
C6 C7 1.366(14) . ?
